data_2228089
loop_
_publ_author_name
'Vahini, M. Vindu'
'Devarajegowda, H. C.'
'Mahadevan, K. M.'
'Meenakshi, T. G.'
'Arunkashi, H. K.'

_publ_section_title
;
 Ethyl 3-oxo-3<i>H</i>-benzo[<i>f</i>]chromene-2-carboxylate
;
_journal_coeditor_code WN2410
_journal_issue 10
_journal_name_full 'Acta Crystallographica Section E'
_journal_page_first o2658
_journal_paper_doi 10.1107/S1600536810037840
_journal_volume 66
_journal_year 2010
_chemical_formula_moiety 'C16 H12 O4'
_chemical_formula_sum 'C16 H12 O4'
_chemical_formula_weight 268.26
_chemical_melting_point_lt 388
_chemical_name_systematic
;
Ethyl 3-oxo-3<i>H</i>-benzo[<i>f</i>]chromene-2-carboxylate
;
_space_group_IT_number 14
_symmetry_cell_setting monoclinic
_symmetry_space_group_name_Hall '-P 2yn'
_symmetry_space_group_name_H-M 'P 1 21/n 1'
_atom_sites_solution_hydrogens geom
_atom_sites_solution_primary direct
_atom_sites_solution_secondary difmap
_audit_creation_method SHELXL-97
_cell_angle_alpha 90.00
_cell_angle_beta 90.218(7)
_cell_angle_gamma 90.00
_cell_formula_units_Z 4
_cell_length_a 14.6716(11)
_cell_length_b 4.5190(5)
_cell_length_c 19.3874(18)
_cell_measurement_reflns_used 2276
_cell_measurement_temperature 293(2)
_cell_measurement_theta_max 25.00
_cell_measurement_theta_min 2.78
_cell_volume 1285.4(2)
_computing_cell_refinement 'SAINT (Bruker, 2001)'
_computing_data_collection 'SMART (Bruker, 2001)'
_computing_data_reduction 'SAINT (Bruker, 2001)'
_computing_molecular_graphics 'ORTEP-3 (Farrugia, 1999)'
_computing_publication_material 'SHELXL97 (Sheldrick, 2008)'
_computing_structure_refinement 'SHELXL97 (Sheldrick, 2008)'
_computing_structure_solution 'SHELXS97 (Sheldrick, 2008)'
_diffrn_ambient_temperature 293(2)
_diffrn_measured_fraction_theta_full 0.999
_diffrn_measured_fraction_theta_max 0.999
_diffrn_measurement_device_type 'Bruker SMART CCD area-detector'
_diffrn_measurement_method '\w and \f scans'
_diffrn_radiation_monochromator graphite
_diffrn_radiation_source 'fine-focus sealed tube'
_diffrn_radiation_type MoK\a
_diffrn_radiation_wavelength 0.71073
_diffrn_reflns_av_R_equivalents 0.0877
_diffrn_reflns_av_sigmaI/netI 0.1021
_diffrn_reflns_limit_h_max 17
_diffrn_reflns_limit_h_min -17
_diffrn_reflns_limit_k_max 5
_diffrn_reflns_limit_k_min -5
_diffrn_reflns_limit_l_max 23
_diffrn_reflns_limit_l_min -23
_diffrn_reflns_number 13075
_diffrn_reflns_reduction_process
;
;
_diffrn_reflns_theta_full 25.00
_diffrn_reflns_theta_max 25.00
_diffrn_reflns_theta_min 2.78
_exptl_absorpt_coefficient_mu 0.100
_exptl_absorpt_correction_T_max 0.987
_exptl_absorpt_correction_T_min 0.981
_exptl_absorpt_correction_type psi-scan
_exptl_absorpt_process_details '(SADABS; Sheldrick, 2004)'
_exptl_crystal_colour Colourless
_exptl_crystal_density_diffrn 1.386
_exptl_crystal_density_method 'not measured'
_exptl_crystal_description Plate
_exptl_crystal_F_000 560
_exptl_crystal_size_max 0.22
_exptl_crystal_size_mid 0.15
_exptl_crystal_size_min 0.12
_refine_diff_density_max 0.172
_refine_diff_density_min -0.160
_refine_ls_extinction_coef 0.017(4)
_refine_ls_extinction_expression Fc^*^=kFc[1+0.001xFc^2^\l^3^/sin(2\q)]^-1/4^
_refine_ls_extinction_method SHELXL
_refine_ls_goodness_of_fit_ref 1.035
_refine_ls_hydrogen_treatment constr
_refine_ls_matrix_type full
_refine_ls_number_parameters 182
_refine_ls_number_reflns 2276
_refine_ls_number_restraints 0
_refine_ls_restrained_S_all 1.035
_refine_ls_R_factor_all 0.1644
_refine_ls_R_factor_gt 0.0745
_refine_ls_shift/su_max 0.000
_refine_ls_shift/su_mean 0.000
_refine_ls_structure_factor_coef Fsqd
_refine_ls_weighting_details 'calc w=1/[\s^2^(Fo^2^)+(0.0891P)^2^+0.0000P] where P=(Fo^2^+2Fc^2^)/3'
_refine_ls_weighting_scheme calc
_refine_ls_wR_factor_gt 0.1894
_refine_ls_wR_factor_ref 0.2075
_reflns_number_gt 997
_reflns_number_total 2276
_reflns_threshold_expression I>2\s(I)
_cod_data_source_file wn2410.cif
_cod_data_source_block I
_cod_original_sg_symbol_H-M 'P 21/n'
_cod_database_code 2228089
_cod_database_fobs_code 2228089

loop_
_symmetry_equiv_pos_as_xyz
'x, y, z'
'-x+1/2, y+1/2, -z+1/2'
'-x, -y, -z'
'x-1/2, -y-1/2, z-1/2'

loop_
_atom_site_type_symbol
_atom_site_label
_atom_site_fract_x
_atom_site_fract_y
_atom_site_fract_z
_atom_site_U_iso_or_equiv
_atom_site_adp_type
_atom_site_calc_flag
_atom_site_refinement_flags
_atom_site_occupancy
_atom_site_disorder_assembly
_atom_site_disorder_group
O O1 0.37862(18) -0.4741(7) -0.03118(17) 0.0587(9) Uani d . 1 . .
O O2 0.19329(19) -0.8301(8) -0.17429(17) 0.0700(10) Uani d . 1 . .
O O3 0.0829(2) -0.7805(8) -0.09664(17) 0.0802(12) Uani d . 1 . .
O O4 0.3625(2) -0.8050(8) -0.11371(17) 0.0777(11) Uani d . 1 . .
C C1 0.3450(3) -0.2819(10) 0.0168(2) 0.0518(12) Uani d . 1 . .
C C2 0.4098(3) -0.1524(12) 0.0605(3) 0.0657(14) Uani d . 1 . .
H H2 0.4714 -0.1975 0.0560 0.079 Uiso calc R 1 . .
C C3 0.3813(3) 0.0397(11) 0.1094(3) 0.0641(14) Uani d . 1 . .
H H3 0.4241 0.1276 0.1383 0.077 Uiso calc R 1 . .
C C4 0.2879(3) 0.1105(10) 0.1176(2) 0.0535(13) Uani d . 1 . .
C C5 0.2597(4) 0.3160(11) 0.1686(2) 0.0671(15) Uani d . 1 . .
H H5 0.3025 0.4041 0.1975 0.081 Uiso calc R 1 . .
C C6 0.1708(4) 0.3826(12) 0.1749(3) 0.0731(15) Uani d . 1 . .
H H6 0.1527 0.5166 0.2086 0.088 Uiso calc R 1 . .
C C7 0.1050(4) 0.2543(12) 0.1319(3) 0.0765(16) Uani d . 1 . .
H H7 0.0439 0.3042 0.1367 0.092 Uiso calc R 1 . .
C C8 0.1309(3) 0.0572(11) 0.0833(3) 0.0634(14) Uani d . 1 . .
H H8 0.0868 -0.0285 0.0551 0.076 Uiso calc R 1 . .
C C9 0.2229(3) -0.0214(9) 0.0743(2) 0.0467(11) Uani d . 1 . .
C C10 0.2530(3) -0.2264(9) 0.0221(2) 0.0444(11) Uani d . 1 . .
C C11 0.1960(3) -0.3847(10) -0.0243(2) 0.0503(12) Uani d . 1 . .
H H11 0.1334 -0.3554 -0.0213 0.060 Uiso calc R 1 . .
C C12 0.2266(3) -0.5729(10) -0.0719(2) 0.0497(12) Uani d . 1 . .
C C13 0.3241(3) -0.6306(12) -0.0766(2) 0.0545(13) Uani d . 1 . .
C C14 0.1601(3) -0.7379(9) -0.1150(2) 0.0533(12) Uani d . 1 . .
C C15 0.1339(3) -1.0111(12) -0.2181(3) 0.0715(15) Uani d . 1 . .
H H15A 0.0993 -1.1455 -0.1892 0.086 Uiso calc R 1 . .
H H15B 0.1711 -1.1291 -0.2488 0.086 Uiso calc R 1 . .
C C16 0.0699(4) -0.8298(13) -0.2596(3) 0.0918(18) Uani d . 1 . .
H H16A 0.0327 -0.9573 -0.2876 0.138 Uiso calc R 1 . .
H H16B 0.1038 -0.6984 -0.2887 0.138 Uiso calc R 1 . .
H H16C 0.0317 -0.7164 -0.2294 0.138 Uiso calc R 1 . .

loop_
_atom_site_aniso_label
_atom_site_aniso_U_11
_atom_site_aniso_U_22
_atom_site_aniso_U_33
_atom_site_aniso_U_12
_atom_site_aniso_U_13
_atom_site_aniso_U_23
O1 0.0418(18) 0.068(2) 0.066(2) 0.0077(16) 0.0000(17) -0.0002(18)
O2 0.062(2) 0.089(3) 0.059(2) -0.0067(18) 0.0089(18) -0.017(2)
O3 0.046(2) 0.119(3) 0.075(2) -0.0087(19) 0.0054(18) -0.028(2)
O4 0.064(2) 0.097(3) 0.072(2) 0.0201(19) 0.0008(19) -0.021(2)
C1 0.045(3) 0.057(3) 0.054(3) 0.008(2) -0.002(2) 0.005(3)
C2 0.043(3) 0.078(4) 0.076(4) 0.001(3) -0.010(3) 0.009(3)
C3 0.054(3) 0.065(4) 0.073(4) -0.009(3) -0.020(3) 0.000(3)
C4 0.064(3) 0.054(3) 0.043(3) -0.005(2) -0.005(2) 0.013(2)
C5 0.091(4) 0.064(4) 0.046(3) -0.011(3) -0.017(3) 0.008(3)
C6 0.092(4) 0.072(4) 0.056(3) 0.005(3) 0.008(3) -0.015(3)
C7 0.082(4) 0.089(4) 0.059(3) 0.010(3) 0.020(3) -0.016(3)
C8 0.058(3) 0.067(4) 0.065(3) -0.002(3) -0.004(3) 0.006(3)
C9 0.045(3) 0.048(3) 0.047(3) -0.001(2) 0.003(2) 0.012(2)
C10 0.044(3) 0.043(3) 0.045(3) -0.001(2) 0.001(2) 0.009(2)
C11 0.042(3) 0.059(3) 0.050(3) 0.007(2) 0.003(2) 0.015(3)
C12 0.043(3) 0.057(3) 0.049(3) 0.005(2) -0.004(2) 0.012(3)
C13 0.049(3) 0.065(4) 0.050(3) 0.009(3) -0.002(3) 0.011(3)
C14 0.055(3) 0.052(3) 0.052(3) 0.005(3) 0.001(3) 0.004(2)
C15 0.074(3) 0.073(4) 0.068(3) 0.004(3) -0.008(3) -0.020(3)
C16 0.110(5) 0.090(5) 0.075(4) 0.006(3) -0.025(3) -0.005(3)

loop_
_atom_type_symbol
_atom_type_description
_atom_type_scat_dispersion_real
_atom_type_scat_dispersion_imag
_atom_type_scat_source
C C 0.0033 0.0016 'International Tables Vol C Tables 4.2.6.8 and 6.1.1.4'
H H 0.0000 0.0000 'International Tables Vol C Tables 4.2.6.8 and 6.1.1.4'
O O 0.0106 0.0060 'International Tables Vol C Tables 4.2.6.8 and 6.1.1.4'

loop_
_geom_angle_atom_site_label_1
_geom_angle_atom_site_label_2
_geom_angle_atom_site_label_3
_geom_angle_site_symmetry_1
_geom_angle_site_symmetry_3
_geom_angle
_geom_angle_publ_flag
C1 O1 C13 . . 123.3(3) ?
C14 O2 C15 . . 117.5(4) ?
O1 C1 C10 . . 121.5(4) ?
O1 C1 C2 . . 115.6(4) ?
C10 C1 C2 . . 122.9(5) ?
C3 C2 C1 . . 118.7(5) ?
C3 C2 H2 . . 120.6 ?
C1 C2 H2 . . 120.6 ?
C2 C3 C4 . . 121.7(5) ?
C2 C3 H3 . . 119.1 ?
C4 C3 H3 . . 119.1 ?
C9 C4 C3 . . 119.5(5) ?
C9 C4 C5 . . 119.8(4) ?
C3 C4 C5 . . 120.7(5) ?
C6 C5 C4 . . 119.7(5) ?
C6 C5 H5 . . 120.2 ?
C4 C5 H5 . . 120.2 ?
C5 C6 C7 . . 121.3(5) ?
C5 C6 H6 . . 119.3 ?
C7 C6 H6 . . 119.3 ?
C8 C7 C6 . . 119.6(5) ?
C8 C7 H7 . . 120.2 ?
C6 C7 H7 . . 120.2 ?
C7 C8 C9 . . 121.6(5) ?
C7 C8 H8 . . 119.2 ?
C9 C8 H8 . . 119.2 ?
C4 C9 C8 . . 118.0(4) ?
C4 C9 C10 . . 119.0(4) ?
C8 C9 C10 . . 123.0(4) ?
C1 C10 C11 . . 115.9(4) ?
C1 C10 C9 . . 118.1(4) ?
C11 C10 C9 . . 125.9(4) ?
C12 C11 C10 . . 124.0(4) ?
C12 C11 H11 . . 118.0 ?
C10 C11 H11 . . 118.0 ?
C11 C12 C13 . . 119.4(4) ?
C11 C12 C14 . . 119.2(4) ?
C13 C12 C14 . . 121.2(5) ?
O4 C13 O1 . . 116.3(4) ?
O4 C13 C12 . . 127.9(5) ?
O1 C13 C12 . . 115.8(4) ?
O3 C14 O2 . . 123.9(4) ?
O3 C14 C12 . . 122.1(4) ?
O2 C14 C12 . . 114.0(4) ?
O2 C15 C16 . . 112.4(4) ?
O2 C15 H15A . . 109.1 ?
C16 C15 H15A . . 109.1 ?
O2 C15 H15B . . 109.1 ?
C16 C15 H15B . . 109.1 ?
H15A C15 H15B . . 107.9 ?
C15 C16 H16A . . 109.5 ?
C15 C16 H16B . . 109.5 ?
H16A C16 H16B . . 109.5 ?
C15 C16 H16C . . 109.5 ?
H16A C16 H16C . . 109.5 ?
H16B C16 H16C . . 109.5 ?

loop_
_geom_bond_atom_site_label_1
_geom_bond_atom_site_label_2
_geom_bond_site_symmetry_2
_geom_bond_distance
_geom_bond_publ_flag
O1 C1 . 1.366(5) ?
O1 C13 . 1.381(5) ?
O2 C14 . 1.318(5) ?
O2 C15 . 1.464(5) ?
O3 C14 . 1.204(5) ?
O4 C13 . 1.208(5) ?
C1 C10 . 1.376(5) ?
C1 C2 . 1.400(6) ?
C2 C3 . 1.352(6) ?
C2 H2 . 0.9300 ?
C3 C4 . 1.417(6) ?
C3 H3 . 0.9300 ?
C4 C9 . 1.400(6) ?
C4 C5 . 1.419(6) ?
C5 C6 . 1.345(7) ?
C5 H5 . 0.9300 ?
C6 C7 . 1.399(7) ?
C6 H6 . 0.9300 ?
C7 C8 . 1.353(6) ?
C7 H7 . 0.9300 ?
C8 C9 . 1.408(6) ?
C8 H8 . 0.9300 ?
C9 C10 . 1.443(6) ?
C10 C11 . 1.420(6) ?
C11 C12 . 1.333(6) ?
C11 H11 . 0.9300 ?
C12 C13 . 1.458(6) ?
C12 C14 . 1.483(6) ?
C15 C16 . 1.481(6) ?
C15 H15A . 0.9700 ?
C15 H15B . 0.9700 ?
C16 H16A . 0.9600 ?
C16 H16B . 0.9600 ?
C16 H16C . 0.9600 ?

loop_
_geom_torsion_atom_site_label_1
_geom_torsion_atom_site_label_2
_geom_torsion_atom_site_label_3
_geom_torsion_atom_site_label_4
_geom_torsion_site_symmetry_1
_geom_torsion_site_symmetry_2
_geom_torsion_site_symmetry_3
_geom_torsion_site_symmetry_4
_geom_torsion
_geom_torsion_publ_flag
C13 O1 C1 C10 . . . . -1.5(6) ?
C13 O1 C1 C2 . . . . 177.3(4) ?
O1 C1 C2 C3 . . . . -179.9(4) ?
C10 C1 C2 C3 . . . . -1.1(7) ?
C1 C2 C3 C4 . . . . 0.5(7) ?
C2 C3 C4 C9 . . . . 0.1(7) ?
C2 C3 C4 C5 . . . . -179.1(5) ?
C9 C4 C5 C6 . . . . 0.0(7) ?
C3 C4 C5 C6 . . . . 179.2(4) ?
C4 C5 C6 C7 . . . . -0.3(7) ?
C5 C6 C7 C8 . . . . 0.6(8) ?
C6 C7 C8 C9 . . . . -0.5(7) ?
C3 C4 C9 C8 . . . . -179.1(4) ?
C5 C4 C9 C8 . . . . 0.1(6) ?
C3 C4 C9 C10 . . . . -0.1(6) ?
C5 C4 C9 C10 . . . . 179.1(4) ?
C7 C8 C9 C4 . . . . 0.2(7) ?
C7 C8 C9 C10 . . . . -178.8(4) ?
O1 C1 C10 C11 . . . . 1.2(6) ?
C2 C1 C10 C11 . . . . -177.5(4) ?
O1 C1 C10 C9 . . . . 179.8(4) ?
C2 C1 C10 C9 . . . . 1.1(6) ?
C4 C9 C10 C1 . . . . -0.5(6) ?
C8 C9 C10 C1 . . . . 178.5(4) ?
C4 C9 C10 C11 . . . . 178.0(4) ?
C8 C9 C10 C11 . . . . -3.1(6) ?
C1 C10 C11 C12 . . . . -1.4(6) ?
C9 C10 C11 C12 . . . . -179.9(4) ?
C10 C11 C12 C13 . . . . 1.8(6) ?
C10 C11 C12 C14 . . . . 176.8(4) ?
C1 O1 C13 O4 . . . . -176.1(4) ?
C1 O1 C13 C12 . . . . 1.7(6) ?
C11 C12 C13 O4 . . . . 175.6(5) ?
C14 C12 C13 O4 . . . . 0.8(7) ?
C11 C12 C13 O1 . . . . -1.8(6) ?
C14 C12 C13 O1 . . . . -176.7(4) ?
C15 O2 C14 O3 . . . . -4.1(7) ?
C15 O2 C14 C12 . . . . 176.2(4) ?
C11 C12 C14 O3 . . . . -22.9(6) ?
C13 C12 C14 O3 . . . . 151.9(4) ?
C11 C12 C14 O2 . . . . 156.8(4) ?
C13 C12 C14 O2 . . . . -28.4(6) ?
C14 O2 C15 C16 . . . . 82.2(5) ?

loop_
_cod_related_entry_id
_cod_related_entry_database
_cod_related_entry_code
1 ChemSpider 62973
